data_4320899
loop_
_publ_author_name
'Yan Z. Voloshin'
'Oleg A. Varzatskii'
'Tatyana E. Kron'
'Vitaly K. Belsky'
'Valery E. Zavodnik'
'Nataly G. Strizhakova'
'Alexey V. Palchik'

_publ_contact_author 'Yan Z. Voloshin'
_publ_contact_author_email voloshin@cc.nifhi.ac.ru
_publ_section_title
;
 Triribbed-Functionalized Clathrochelate Iron(II) Dioximates as a New and
 Promising Tool To Obtain Polynucleating and Polynuclear Compounds with
 Improved Properties
;
_journal_name_full 'Inorganic Chemistry'
_journal_page_first 1907
_journal_page_last 1918
_journal_paper_doi 10.1021/ic990476n
_journal_volume 39
_journal_year 2000
_chemical_formula_sum 'C34 H50 B2 Cl2 Fe N10 O6'
_chemical_formula_weight 843.21
_chemical_name_systematic
; 
 ? 
;
_space_group_IT_number 15
_symmetry_cell_setting monoclinic
_symmetry_space_group_name_Hall '-C 2yc'
_symmetry_space_group_name_H-M 'C 1 2/c 1'
_atom_sites_solution_hydrogens geom
_atom_sites_solution_primary direct
_atom_sites_solution_secondary difmap
_audit_creation_method SHELXL-97
_cell_angle_alpha 90.00
_cell_angle_beta 120.48(3)
_cell_angle_gamma 90.00
_cell_formula_units_Z 12
_cell_length_a 37.783(8)
_cell_length_b 17.227(3)
_cell_length_c 24.285(5)
_cell_measurement_reflns_used 20
_cell_measurement_temperature 293(2)
_cell_measurement_theta_max 12.7
_cell_measurement_theta_min 11.5
_cell_volume 13622(6)
_computing_structure_refinement 'SHELXL-97 (Sheldrick, 1997)'
_computing_structure_solution 'SHELXS-97 (Sheldrick, 1990)'
_diffrn_ambient_temperature 293(2)
_diffrn_measured_fraction_theta_full 0.268
_diffrn_measured_fraction_theta_max 0.268
_diffrn_measurement_device_type CAD-4
_diffrn_measurement_method theta/2theta
_diffrn_radiation_monochromator beta-filter
_diffrn_radiation_source 'fine-focus sealed tube'
_diffrn_radiation_type MoK\a
_diffrn_radiation_wavelength 0.71073
_diffrn_reflns_av_R_equivalents 0.0135
_diffrn_reflns_av_sigmaI/netI 0.0179
_diffrn_reflns_limit_h_max 40
_diffrn_reflns_limit_h_min 0
_diffrn_reflns_limit_k_max 18
_diffrn_reflns_limit_k_min 0
_diffrn_reflns_limit_l_max 21
_diffrn_reflns_limit_l_min -26
_diffrn_reflns_number 5049
_diffrn_reflns_theta_full 22.48
_diffrn_reflns_theta_max 22.48
_diffrn_reflns_theta_min 1.83
_diffrn_standards_decay_% 1.8
_diffrn_standards_interval_time 60
_diffrn_standards_number 3
_exptl_absorpt_coefficient_mu 0.500
_exptl_absorpt_correction_T_max 0.8064
_exptl_absorpt_correction_T_min 0.6482
_exptl_crystal_colour red
_exptl_crystal_density_diffrn 1.233
_exptl_crystal_density_method 'not measured'
_exptl_crystal_description prism
_exptl_crystal_F_000 5304
_exptl_crystal_size_max 0.95
_exptl_crystal_size_mid 0.45
_exptl_crystal_size_min 0.45
_refine_diff_density_max 0.797
_refine_diff_density_min -0.372
_refine_diff_density_rms 0.087
_refine_ls_extinction_coef 0.00018(7)
_refine_ls_extinction_expression Fc^*^=kFc[1+0.001xFc^2^\l^3^/sin(2\q)]^-1/4^
_refine_ls_extinction_method SHELXL
_refine_ls_goodness_of_fit_ref 1.095
_refine_ls_hydrogen_treatment mixed
_refine_ls_matrix_type fullcycle
_refine_ls_number_parameters 745
_refine_ls_number_reflns 4956
_refine_ls_number_restraints 0
_refine_ls_restrained_S_all 1.095
_refine_ls_R_factor_all 0.0492
_refine_ls_R_factor_gt 0.0492
_refine_ls_shift/su_max 0.045
_refine_ls_shift/su_mean 0.012
_refine_ls_structure_factor_coef Fsqd
_refine_ls_weighting_details 'w=1/[\s^2^(Fo^2^)+(0.1212P)^2^+19.4984P] where P=(Fo^2^+2Fc^2^)/3'
_refine_ls_weighting_scheme calc
_refine_ls_wR_factor_gt 0.1447
_refine_ls_wR_factor_ref 0.1447
_reflns_number_gt 4956
_reflns_number_total 4956
_reflns_threshold_expression >2sigma(I)
_cod_data_source_file ic990476n_3.cif
_cod_data_source_block yv21
_cod_depositor_comments
;
The following automatic conversions were performed:

'_refine_ls_weighting_scheme' value 'calc
w=1/[\s^2^(Fo^2^)+(0.1212P)^2^+19.4984P] where P=(Fo^2^+2Fc^2^)/3'
was changed to 'calc'. New tag '_refine_ls_weighting_details' was
created. The value of the new tag was set to
'w=1/[\s^2^(Fo^2^)+(0.1212P)^2^+19.4984P] where P=(Fo^2^+2Fc^2^)/3'.

Automatic conversion script
Id: cif_fix_values 3143 2015-03-26 13:38:13Z robertas 
;
_cod_original_cell_volume 13622(5)
_cod_database_code 4320899

loop_
_symmetry_equiv_pos_as_xyz
'x, y, z'
'-x, y, -z+1/2'
'x+1/2, y+1/2, z'
'-x+1/2, y+1/2, -z+1/2'
'-x, -y, -z'
'x, -y, z-1/2'
'-x+1/2, -y+1/2, -z'
'x+1/2, -y+1/2, z-1/2'

loop_
_atom_site_label
_atom_site_type_symbol
_atom_site_fract_x
_atom_site_fract_y
_atom_site_fract_z
_atom_site_U_iso_or_equiv
_atom_site_adp_type
_atom_site_occupancy
_atom_site_calc_flag
_atom_site_refinement_flags
_atom_site_disorder_assembly
_atom_site_disorder_group
Fe1 Fe 0.28066(2) 0.27761(4) 0.37229(3) 0.0391(2) Uani 1 d . . .
Cl1 Cl 0.19144(5) 0.22410(10) 0.43092(8) 0.0616(4) Uani 1 d . . .
Cl2 Cl 0.25860(6) 0.08049(10) 0.46453(9) 0.0732(5) Uani 1 d . . .
O1 O 0.21643(12) 0.3525(2) 0.38357(18) 0.0474(9) Uani 1 d . . .
O2 O 0.20664(10) 0.3563(2) 0.27564(16) 0.0436(9) Uani 1 d . . .
O3 O 0.25785(11) 0.4422(2) 0.35930(18) 0.0463(9) Uani 1 d . . .
O4 O 0.31024(12) 0.1221(2) 0.41277(18) 0.0529(10) Uani 1 d . . .
O5 O 0.33232(11) 0.1805(2) 0.34252(17) 0.0523(10) Uani 1 d . . .
O6 O 0.36492(11) 0.2205(2) 0.45439(17) 0.0517(10) Uani 1 d . . .
N1 N 0.24201(13) 0.2905(3) 0.3991(2) 0.0417(11) Uani 1 d . . .
N2 N 0.23639(13) 0.3002(3) 0.2875(2) 0.0410(11) Uani 1 d . . .
N3 N 0.28934(13) 0.3878(3) 0.3787(2) 0.0416(11) Uani 1 d . . .
N4 N 0.28080(14) 0.1758(3) 0.4014(2) 0.0449(11) Uani 1 d . . .
N5 N 0.30066(13) 0.2347(3) 0.3202(2) 0.0438(11) Uani 1 d . . .
N6 N 0.33863(14) 0.2843(3) 0.4386(2) 0.0459(11) Uani 1 d . . .
N7 N 0.22068(14) 0.3265(3) 0.1823(2) 0.0544(13) Uani 1 d . . .
N8 N 0.28635(14) 0.1997(3) 0.2175(2) 0.0537(13) Uani 1 d . . .
N9 N 0.33458(16) 0.4890(3) 0.4403(3) 0.0638(14) Uani 1 d . . .
N10 N 0.39600(15) 0.3603(3) 0.4616(3) 0.0666(15) Uani 1 d . . .
B1 B 0.21713(19) 0.4043(4) 0.3341(3) 0.0405(15) Uani 1 d . . .
B2 B 0.3460(2) 0.1544(4) 0.4087(3) 0.0490(17) Uani 1 d . . .
C1 C 0.23204(17) 0.2283(3) 0.4186(3) 0.0454(14) Uani 1 d . . .
C2 C 0.25717(18) 0.1630(3) 0.4254(3) 0.0484(14) Uani 1 d . . .
C3 C 0.24297(16) 0.2905(3) 0.2401(2) 0.0415(13) Uani 1 d . . .
C4 C 0.27782(16) 0.2387(3) 0.2582(2) 0.0417(13) Uani 1 d . . .
C5 C 0.32598(17) 0.4132(3) 0.4196(3) 0.0456(14) Uani 1 d . . .
C6 C 0.35608(17) 0.3509(3) 0.4419(3) 0.0490(14) Uani 1 d . . .
C7 C 0.18187(16) 0.4666(3) 0.3142(3) 0.0434(13) Uani 1 d . . .
C8 C 0.16552(19) 0.5083(4) 0.2574(3) 0.0554(16) Uani 1 d . . .
C9 C 0.1338(2) 0.5599(4) 0.2393(3) 0.0704(19) Uani 1 d . . .
C10 C 0.1172(2) 0.5723(4) 0.2769(4) 0.075(2) Uani 1 d . . .
C11 C 0.1328(2) 0.5335(4) 0.3335(4) 0.076(2) Uani 1 d . . .
C12 C 0.1650(2) 0.4810(4) 0.3521(3) 0.0581(16) Uani 1 d . . .
C13 C 0.37853(19) 0.0876(4) 0.4260(3) 0.0573(16) Uani 1 d . . .
C14 C 0.4166(2) 0.1030(4) 0.4316(3) 0.074(2) Uani 1 d . . .
C15 C 0.4448(3) 0.0452(6) 0.4419(4) 0.098(3) Uani 1 d . . .
C16 C 0.4358(3) -0.0285(7) 0.4471(4) 0.111(4) Uani 1 d . . .
C17 C 0.3996(3) -0.0472(5) 0.4446(5) 0.113(3) Uani 1 d . . .
C18 C 0.3707(2) 0.0114(5) 0.4327(4) 0.084(2) Uani 1 d . . .
C19 C 0.2410(2) 0.3605(4) 0.1500(3) 0.0669(19) Uani 1 d . . .
C20 C 0.2699(4) 0.4258(6) 0.1846(6) 0.132(4) Uani 1 d . . .
C21 C 0.2612(4) 0.4863(8) 0.2094(6) 0.148(5) Uani 1 d . . .
C22 C 0.2854(4) 0.5544(6) 0.2360(5) 0.126(4) Uani 1 d . . .
C23 C 0.25571(18) 0.1653(3) 0.1574(3) 0.0524(15) Uani 1 d . . .
C24 C 0.27035(19) 0.1626(3) 0.1101(3) 0.0559(16) Uani 1 d . . .
C25 C 0.2414(2) 0.1199(4) 0.0504(3) 0.074(2) Uani 1 d . . .
C26 C 0.2540(3) 0.1222(5) 0.0007(4) 0.109(3) Uani 1 d . . .
C27 C 0.3657(2) 0.5065(4) 0.5068(3) 0.0693(19) Uani 1 d . . .
C28 C 0.3552(2) 0.4762(5) 0.5543(4) 0.082(2) Uani 1 d . . .
C29 C 0.3879(3) 0.4909(5) 0.6221(4) 0.097(3) Uani 1 d . . .
C30 C 0.3770(3) 0.4620(7) 0.6700(4) 0.122(3) Uani 1 d . . .
C31 C 0.4095(2) 0.4153(5) 0.4291(4) 0.080(2) Uani 1 d . . .
C32 C 0.3964(6) 0.3962(10) 0.3634(9) 0.185(7) Uani 1 d . . .
C33 C 0.3998(5) 0.3326(12) 0.3387(9) 0.197(7) Uani 1 d . . .
C34 C 0.3869(4) 0.3194(9) 0.2690(7) 0.158(5) Uani 1 d . . .
Fe2 Fe 0.5000 0.33736(6) 0.7500 0.0429(3) Uani 1 d S . .
Cl1A Cl 0.50732(8) 0.57179(11) 0.68806(12) 0.1068(7) Uani 1 d . . .
O1A O 0.51831(12) 0.4125(2) 0.66171(19) 0.0593(11) Uani 1 d . . .
O2A O 0.45995(11) 0.3228(2) 0.61164(16) 0.0515(10) Uani 1 d . . .
O3A O 0.52973(11) 0.2712(2) 0.67117(17) 0.0513(10) Uani 1 d . . .
N1A N 0.51279(14) 0.4208(3) 0.7128(2) 0.0523(12) Uani 1 d . . .
N2A N 0.45653(13) 0.3106(3) 0.6659(2) 0.0461(11) Uani 1 d . . .
N3A N 0.53412(13) 0.2716(3) 0.7318(2) 0.0443(11) Uani 1 d . . .
N7A N 0.40326(14) 0.2224(3) 0.6045(2) 0.0561(13) Uani 1 d . . .
N9A N 0.60116(14) 0.2137(3) 0.7789(2) 0.0610(14) Uani 1 d . . .
B1A B 0.50373(19) 0.3353(4) 0.6298(3) 0.0511(17) Uani 1 d . . .
C1A C 0.5057(2) 0.4904(4) 0.7260(3) 0.0638(17) Uani 1 d . . .
C3A C 0.43019(15) 0.2595(3) 0.6600(3) 0.0441(13) Uani 1 d . . .
C5A C 0.56875(16) 0.2467(3) 0.7790(3) 0.0452(14) Uani 1 d . . .
C7A C 0.50734(16) 0.3333(4) 0.5672(3) 0.0538(15) Uani 1 d . . .
C8A C 0.4989(2) 0.2667(4) 0.5321(3) 0.0676(18) Uani 1 d . . .
C9A C 0.5048(3) 0.2599(5) 0.4801(4) 0.082(2) Uani 1 d . . .
C10A C 0.5192(2) 0.3225(6) 0.4625(4) 0.085(2) Uani 1 d . . .
C11A C 0.5269(2) 0.3908(5) 0.4958(4) 0.078(2) Uani 1 d . . .
C12A C 0.52147(19) 0.3964(4) 0.5478(3) 0.0648(17) Uani 1 d . . .
C19A C 0.3979(2) 0.1390(5) 0.6004(3) 0.0700(19) Uani 1 d . . .
C20A C 0.4316(4) 0.0965(6) 0.6022(5) 0.126(4) Uani 1 d . . .
C21A C 0.4703(4) 0.0946(7) 0.6548(7) 0.145(4) Uani 1 d . . .
C22A C 0.5047(4) 0.0523(8) 0.6550(7) 0.158(5) Uani 1 d . . .
C27A C 0.60655(18) 0.1994(4) 0.7244(3) 0.0602(16) Uani 1 d . . .
C28A C 0.62106(18) 0.2706(4) 0.7042(3) 0.0650(17) Uani 1 d . . .
C29A C 0.6196(2) 0.2575(5) 0.6413(4) 0.083(2) Uani 1 d . . .
C30A C 0.6348(3) 0.3223(7) 0.6197(5) 0.124(4) Uani 1 d . . .
H7N H 0.1932 0.3295 0.1636 0.080 Uiso 1 d . . .
H8N H 0.3128 0.1943 0.2287 0.080 Uiso 1 d . . .
H9N H 0.3214 0.5281 0.4126 0.080 Uiso 1 d . . .
H10N H 0.4149 0.3330 0.4953 0.080 Uiso 1 d . . .
H7NA H 0.3884 0.2516 0.5692 0.080 Uiso 1 d . . .
H9NA H 0.6220 0.1985 0.8172 0.080 Uiso 1 d . . .
H23A H 0.2738 0.5917 0.2516 0.080 Uiso 1 d . . .
H23B H 0.3131 0.5415 0.2718 0.080 Uiso 1 d . . .
H23C H 0.2902 0.5808 0.2043 0.080 Uiso 1 d . . .
H28A H 0.2357 0.0947 -0.0376 0.080 Uiso 1 d . . .
H28B H 0.2564 0.1755 -0.0108 0.080 Uiso 1 d . . .
H28C H 0.2816 0.0989 0.0178 0.080 Uiso 1 d . . .
H33A H 0.3983 0.4704 0.7143 0.080 Uiso 1 d . . .
H33B H 0.3517 0.4839 0.6644 0.080 Uiso 1 d . . .
H33C H 0.3725 0.4043 0.6662 0.080 Uiso 1 d . . .
H38A H 0.3944 0.2712 0.2568 0.080 Uiso 1 d . . .
H38B H 0.3573 0.3264 0.2401 0.080 Uiso 1 d . . .
H38C H 0.3992 0.3611 0.2532 0.080 Uiso 1 d . . .
H23D H 0.5303 0.0572 0.6969 0.080 Uiso 1 d . . .
H23E H 0.4996 -0.0040 0.6485 0.080 Uiso 1 d . . .
H23F H 0.5109 0.0700 0.6232 0.080 Uiso 1 d . . .
H33D H 0.6330 0.3120 0.5792 0.080 Uiso 1 d . . .
H33E H 0.6186 0.3702 0.6135 0.080 Uiso 1 d . . .
H33F H 0.6631 0.3358 0.6504 0.080 Uiso 1 d . . .
H8A H 0.1779 0.5017 0.2305 0.080 Uiso 1 d . . .
H9A H 0.1217 0.5872 0.1972 0.080 Uiso 1 d . . .
H10A H 0.0948 0.6101 0.2651 0.080 Uiso 1 d . . .
H11A H 0.1210 0.5421 0.3609 0.080 Uiso 1 d . . .
H12A H 0.1767 0.4545 0.3939 0.080 Uiso 1 d . . .
H14A H 0.4235 0.1572 0.4279 0.080 Uiso 1 d . . .
H15A H 0.4726 0.0574 0.4479 0.080 Uiso 1 d . . .
H16A H 0.4538 -0.0686 0.4519 0.080 Uiso 1 d . . .
H17A H 0.3941 -0.1020 0.4504 0.080 Uiso 1 d . . .
H18A H 0.3439 0.0002 0.4321 0.080 Uiso 1 d . . .
H20A H 0.2199 0.3809 0.1088 0.080 Uiso 1 d . . .
H20B H 0.2540 0.3185 0.1402 0.080 Uiso 1 d . . .
H21A H 0.2837 0.4440 0.1618 0.080 Uiso 1 d . . .
H21B H 0.2951 0.4024 0.2253 0.080 Uiso 1 d . . .
H22A H 0.2478 0.4704 0.2339 0.080 Uiso 1 d . . .
H22B H 0.2324 0.5081 0.1676 0.080 Uiso 1 d . . .
H25A H 0.2304 0.1944 0.1393 0.080 Uiso 1 d . . .
H25B H 0.2491 0.1125 0.1640 0.080 Uiso 1 d . . .
H26A H 0.2974 0.1380 0.1303 0.080 Uiso 1 d . . .
H26B H 0.2743 0.2152 0.1000 0.080 Uiso 1 d . . .
H27A H 0.2137 0.1416 0.0320 0.080 Uiso 1 d . . .
H27B H 0.2389 0.0657 0.0600 0.080 Uiso 1 d . . .
H30A H 0.3695 0.5630 0.5120 0.080 Uiso 1 d . . .
H30B H 0.3918 0.4858 0.5156 0.080 Uiso 1 d . . .
H31A H 0.3501 0.4206 0.5474 0.080 Uiso 1 d . . .
H31B H 0.3295 0.4992 0.5462 0.080 Uiso 1 d . . .
H32A H 0.3946 0.5472 0.6292 0.080 Uiso 1 d . . .
H32B H 0.4144 0.4673 0.6313 0.080 Uiso 1 d . . .
H35A H 0.4398 0.4175 0.4526 0.080 Uiso 1 d . . .
H35B H 0.4015 0.4683 0.4337 0.080 Uiso 1 d . . .
H36A H 0.4060 0.4373 0.3439 0.080 Uiso 1 d . . .
H36B H 0.3651 0.4086 0.3364 0.080 Uiso 1 d . . .
H37A H 0.3850 0.2922 0.3500 0.080 Uiso 1 d . . .
H37B H 0.4288 0.3170 0.3674 0.080 Uiso 1 d . . .
H8AA H 0.4893 0.2218 0.5465 0.080 Uiso 1 d . . .
H9AA H 0.4977 0.2113 0.4549 0.080 Uiso 1 d . . .
H10B H 0.5254 0.3207 0.4287 0.080 Uiso 1 d . . .
H11B H 0.5361 0.4362 0.4812 0.080 Uiso 1 d . . .
H12B H 0.5274 0.4452 0.5717 0.080 Uiso 1 d . . .
H20C H 0.3716 0.1274 0.5629 0.080 Uiso 1 d . . .
H20D H 0.3956 0.1233 0.6369 0.080 Uiso 1 d . . .
H21C H 0.4369 0.1196 0.5676 0.080 Uiso 1 d . . .
H21D H 0.4233 0.0436 0.5856 0.080 Uiso 1 d . . .
H22C H 0.4643 0.0688 0.6874 0.080 Uiso 1 d . . .
H22D H 0.4773 0.1460 0.6702 0.080 Uiso 1 d . . .
H30C H 0.5799 0.1829 0.6883 0.080 Uiso 1 d . . .
H30D H 0.6250 0.1561 0.7325 0.080 Uiso 1 d . . .
H31C H 0.6492 0.2826 0.7374 0.080 Uiso 1 d . . .
H31D H 0.6046 0.3149 0.7006 0.080 Uiso 1 d . . .
H32C H 0.5915 0.2437 0.6076 0.080 Uiso 1 d . . .
H32D H 0.6358 0.2099 0.6443 0.080 Uiso 1 d . . .

loop_
_atom_site_aniso_label
_atom_site_aniso_U_11
_atom_site_aniso_U_22
_atom_site_aniso_U_33
_atom_site_aniso_U_23
_atom_site_aniso_U_13
_atom_site_aniso_U_12
Fe1 0.0401(4) 0.0413(4) 0.0322(4) -0.0016(3) 0.0157(4) -0.0009(4)
Cl1 0.0621(10) 0.0722(11) 0.0605(9) 0.0045(8) 0.0385(8) -0.0067(8)
Cl2 0.0962(13) 0.0547(10) 0.0756(11) 0.0177(9) 0.0487(11) 0.0013(9)
O1 0.055(2) 0.044(2) 0.052(2) 0.0045(18) 0.033(2) 0.0069(19)
O2 0.037(2) 0.051(2) 0.041(2) -0.0017(17) 0.0179(17) 0.0046(18)
O3 0.040(2) 0.041(2) 0.050(2) 0.0008(18) 0.0174(18) 0.0021(19)
O4 0.060(3) 0.041(2) 0.050(2) -0.0005(18) 0.023(2) 0.008(2)
O5 0.046(2) 0.061(3) 0.044(2) -0.0001(19) 0.0183(19) 0.016(2)
O6 0.045(2) 0.050(2) 0.043(2) 0.0011(19) 0.0105(18) 0.010(2)
N1 0.048(3) 0.044(3) 0.037(2) 0.001(2) 0.024(2) 0.000(2)
N2 0.036(3) 0.048(3) 0.036(3) -0.005(2) 0.016(2) -0.002(2)
N3 0.035(3) 0.043(3) 0.041(3) -0.001(2) 0.015(2) -0.002(2)
N4 0.045(3) 0.042(3) 0.038(3) -0.001(2) 0.014(2) 0.001(2)
N5 0.040(3) 0.050(3) 0.039(3) 0.002(2) 0.018(2) 0.007(2)
N6 0.049(3) 0.047(3) 0.035(2) -0.001(2) 0.016(2) 0.004(3)
N7 0.046(3) 0.076(4) 0.038(3) 0.007(3) 0.019(2) 0.006(3)
N8 0.046(3) 0.074(3) 0.041(3) -0.013(3) 0.022(2) 0.006(3)
N9 0.061(3) 0.045(3) 0.063(3) -0.005(3) 0.015(3) -0.013(3)
N10 0.037(3) 0.073(4) 0.066(4) 0.014(3) 0.008(3) -0.005(3)
B1 0.043(4) 0.042(4) 0.038(3) 0.002(3) 0.021(3) -0.003(3)
B2 0.049(4) 0.052(4) 0.039(4) 0.002(3) 0.018(3) 0.006(3)
C1 0.052(3) 0.049(4) 0.036(3) -0.001(3) 0.024(3) -0.006(3)
C2 0.058(4) 0.048(3) 0.037(3) 0.000(3) 0.022(3) -0.009(3)
C3 0.036(3) 0.050(3) 0.033(3) -0.005(3) 0.013(3) -0.005(3)
C4 0.042(3) 0.050(3) 0.032(3) -0.003(3) 0.018(3) -0.001(3)
C5 0.044(3) 0.045(4) 0.043(3) 0.002(3) 0.019(3) -0.002(3)
C6 0.044(4) 0.050(4) 0.042(3) -0.002(3) 0.014(3) -0.006(3)
C7 0.038(3) 0.045(3) 0.045(3) -0.001(3) 0.020(3) -0.002(3)
C8 0.050(4) 0.063(4) 0.054(4) 0.005(3) 0.027(3) 0.007(3)
C9 0.062(4) 0.074(5) 0.064(4) 0.020(4) 0.024(4) 0.012(4)
C10 0.060(4) 0.068(5) 0.099(6) 0.020(4) 0.042(4) 0.018(4)
C11 0.081(5) 0.073(5) 0.104(6) 0.011(5) 0.069(5) 0.015(4)
C12 0.066(4) 0.054(4) 0.069(4) 0.011(3) 0.045(4) 0.011(3)
C13 0.057(4) 0.060(4) 0.039(3) -0.004(3) 0.012(3) 0.010(3)
C14 0.065(5) 0.086(5) 0.058(4) -0.002(4) 0.022(4) 0.014(4)
C15 0.069(5) 0.103(7) 0.103(7) -0.006(5) 0.028(5) 0.040(5)
C16 0.078(6) 0.116(9) 0.098(7) -0.011(6) 0.014(5) 0.056(6)
C17 0.109(8) 0.057(5) 0.129(8) -0.008(5) 0.027(6) 0.033(5)
C18 0.069(5) 0.069(5) 0.088(6) -0.004(4) 0.021(4) 0.010(4)
C19 0.089(5) 0.071(5) 0.049(4) 0.013(3) 0.040(4) 0.016(4)
C20 0.233(13) 0.084(6) 0.163(10) -0.010(7) 0.163(11) -0.028(8)
C21 0.202(13) 0.141(10) 0.160(11) -0.038(9) 0.134(11) -0.069(10)
C22 0.154(10) 0.097(7) 0.114(8) -0.011(6) 0.059(7) -0.010(7)
C23 0.060(4) 0.056(4) 0.044(3) -0.008(3) 0.029(3) -0.005(3)
C24 0.070(4) 0.052(4) 0.053(4) -0.003(3) 0.037(3) 0.001(3)
C25 0.102(6) 0.074(5) 0.046(4) -0.011(3) 0.037(4) 0.001(4)
C26 0.187(10) 0.082(6) 0.078(6) -0.015(5) 0.081(7) -0.011(6)
C27 0.059(4) 0.060(4) 0.068(5) -0.014(4) 0.017(4) -0.012(3)
C28 0.072(5) 0.087(5) 0.067(5) -0.019(4) 0.022(4) -0.009(4)
C29 0.093(6) 0.103(6) 0.082(6) -0.014(5) 0.034(5) -0.001(5)
C30 0.116(8) 0.152(9) 0.073(6) -0.005(6) 0.029(6) -0.002(7)
C31 0.051(4) 0.092(6) 0.087(6) 0.012(5) 0.027(4) -0.001(4)
C32 0.27(2) 0.159(13) 0.238(19) 0.023(13) 0.216(18) 0.019(13)
C33 0.145(13) 0.219(19) 0.189(17) -0.021(15) 0.056(12) -0.051(13)
C34 0.131(10) 0.188(13) 0.146(11) -0.048(10) 0.065(9) -0.020(9)
Fe2 0.0330(6) 0.0496(7) 0.0435(6) 0.000 0.0174(5) 0.000
Cl1A 0.146(2) 0.0621(12) 0.1292(19) 0.0219(12) 0.0823(17) -0.0008(12)
O1A 0.059(3) 0.065(3) 0.060(3) 0.004(2) 0.034(2) -0.009(2)
O2A 0.042(2) 0.074(3) 0.037(2) 0.0081(19) 0.0193(18) 0.0004(19)
O3A 0.047(2) 0.070(3) 0.039(2) 0.0070(19) 0.0224(18) 0.008(2)
N1A 0.045(3) 0.057(3) 0.055(3) -0.003(3) 0.025(2) -0.007(2)
N2A 0.036(3) 0.061(3) 0.042(3) 0.008(2) 0.020(2) 0.004(2)
N3A 0.040(3) 0.054(3) 0.041(3) 0.004(2) 0.023(2) 0.004(2)
N7A 0.041(3) 0.082(4) 0.036(3) -0.005(3) 0.013(2) -0.008(3)
N9A 0.044(3) 0.095(4) 0.044(3) 0.010(3) 0.023(2) 0.023(3)
B1A 0.033(4) 0.067(5) 0.048(4) 0.007(4) 0.017(3) 0.002(3)
C1A 0.064(4) 0.050(4) 0.073(5) 0.002(3) 0.032(4) -0.003(3)
C3A 0.027(3) 0.059(4) 0.042(3) 0.000(3) 0.014(3) -0.004(3)
C5A 0.033(3) 0.056(3) 0.042(3) 0.004(3) 0.016(3) 0.004(3)
C7A 0.035(3) 0.074(4) 0.044(3) 0.011(3) 0.014(3) 0.004(3)
C8A 0.071(4) 0.078(5) 0.056(4) 0.015(4) 0.034(4) -0.005(4)
C9A 0.096(6) 0.090(5) 0.061(4) -0.003(4) 0.041(4) -0.009(5)
C10A 0.080(5) 0.126(7) 0.062(5) 0.017(5) 0.047(4) 0.003(5)
C11A 0.074(5) 0.105(6) 0.065(5) 0.016(4) 0.044(4) -0.014(4)
C12A 0.054(4) 0.081(5) 0.062(4) 0.011(4) 0.032(3) -0.004(3)
C19A 0.073(5) 0.081(5) 0.060(4) -0.020(4) 0.036(4) -0.023(4)
C20A 0.156(10) 0.089(7) 0.117(8) -0.022(6) 0.058(8) -0.018(7)
C21A 0.134(10) 0.110(8) 0.190(13) -0.032(8) 0.082(10) -0.001(8)
C22A 0.138(10) 0.166(11) 0.173(12) -0.011(9) 0.080(9) 0.021(9)
C27A 0.050(4) 0.073(4) 0.058(4) 0.005(3) 0.028(3) 0.017(3)
C28A 0.046(4) 0.082(5) 0.069(4) -0.003(4) 0.031(3) -0.001(3)
C29A 0.064(5) 0.122(6) 0.072(5) 0.008(5) 0.040(4) 0.002(4)
C30A 0.102(7) 0.180(10) 0.119(8) 0.039(7) 0.077(6) 0.007(7)

loop_
_atom_type_symbol
_atom_type_description
_atom_type_scat_dispersion_real
_atom_type_scat_dispersion_imag
_atom_type_scat_source
C C 0.0033 0.0016 'International Tables Vol C Tables 4.2.6.8 and 6.1.1.4'
H H 0.0000 0.0000 'International Tables Vol C Tables 4.2.6.8 and 6.1.1.4'
B B 0.0013 0.0007 'International Tables Vol C Tables 4.2.6.8 and 6.1.1.4'
N N 0.0061 0.0033 'International Tables Vol C Tables 4.2.6.8 and 6.1.1.4'
O O 0.0106 0.0060 'International Tables Vol C Tables 4.2.6.8 and 6.1.1.4'
Cl Cl 0.1484 0.1585 'International Tables Vol C Tables 4.2.6.8 and 6.1.1.4'
Fe Fe 0.3463 0.8444 'International Tables Vol C Tables 4.2.6.8 and 6.1.1.4'

loop_
_geom_angle_atom_site_label_1
_geom_angle_atom_site_label_2
_geom_angle_atom_site_label_3
_geom_angle
_geom_angle_site_symmetry_1
_geom_angle_site_symmetry_3
_geom_angle_publ_flag
N1 Fe1 N4 80.6(2) . . ?
N1 Fe1 N3 89.19(19) . . ?
N4 Fe1 N3 156.86(19) . . ?
N1 Fe1 N5 154.60(19) . . ?
N4 Fe1 N5 87.8(2) . . ?
N3 Fe1 N5 109.03(19) . . ?
N1 Fe1 N2 86.58(19) . . ?
N4 Fe1 N2 115.08(19) . . ?
N3 Fe1 N2 84.66(18) . . ?
N5 Fe1 N2 77.97(18) . . ?
N1 Fe1 N6 116.64(19) . . ?
N4 Fe1 N6 87.55(19) . . ?
N3 Fe1 N6 78.54(19) . . ?
N5 Fe1 N6 85.07(19) . . ?
N2 Fe1 N6 150.77(19) . . ?
N1 O1 B1 112.9(4) . . ?
N2 O2 B1 112.6(4) . . ?
N3 O3 B1 111.8(4) . . ?
N4 O4 B2 113.7(4) . . ?
N5 O5 B2 112.6(4) . . ?
N6 O6 B2 112.9(4) . . ?
C1 N1 O1 116.8(4) . . ?
C1 N1 Fe1 116.5(4) . . ?
O1 N1 Fe1 124.1(3) . . ?
C3 N2 O2 113.5(4) . . ?
C3 N2 Fe1 117.8(4) . . ?
O2 N2 Fe1 122.2(3) . . ?
C5 N3 O3 115.3(4) . . ?
C5 N3 Fe1 117.8(4) . . ?
O3 N3 Fe1 123.7(3) . . ?
C2 N4 O4 117.8(5) . . ?
C2 N4 Fe1 116.7(4) . . ?
O4 N4 Fe1 123.6(3) . . ?
C4 N5 O5 114.9(4) . . ?
C4 N5 Fe1 119.3(4) . . ?
O5 N5 Fe1 123.2(3) . . ?
C6 N6 O6 114.1(5) . . ?
C6 N6 Fe1 115.0(4) . . ?
O6 N6 Fe1 121.6(3) . . ?
C3 N7 C19 120.8(5) . . ?
C4 N8 C23 124.7(5) . . ?
C5 N9 C27 120.4(5) . . ?
C6 N10 C31 121.1(5) . . ?
O3 B1 O1 111.3(4) . . ?
O3 B1 O2 110.5(4) . . ?
O1 B1 O2 108.9(4) . . ?
O3 B1 C7 111.3(4) . . ?
O1 B1 C7 106.9(4) . . ?
O2 B1 C7 107.8(4) . . ?
O5 B2 O6 110.3(5) . . ?
O5 B2 O4 110.5(5) . . ?
O6 B2 O4 109.7(5) . . ?
O5 B2 C13 107.9(5) . . ?
O6 B2 C13 110.1(5) . . ?
O4 B2 C13 108.4(5) . . ?
N1 C1 C2 113.1(5) . . ?
N1 C1 Cl1 123.4(5) . . ?
C2 C1 Cl1 123.5(4) . . ?
N4 C2 C1 112.4(5) . . ?
N4 C2 Cl2 123.8(5) . . ?
C1 C2 Cl2 123.7(5) . . ?
N2 C3 N7 123.6(5) . . ?
N2 C3 C4 111.0(5) . . ?
N7 C3 C4 125.3(5) . . ?
N5 C4 N8 123.4(5) . . ?
N5 C4 C3 110.3(5) . . ?
N8 C4 C3 126.3(5) . . ?
N3 C5 N9 124.0(5) . . ?
N3 C5 C6 111.3(5) . . ?
N9 C5 C6 124.6(5) . . ?
N6 C6 N10 124.7(5) . . ?
N6 C6 C5 110.6(5) . . ?
N10 C6 C5 124.7(5) . . ?
C12 C7 C8 116.4(5) . . ?
C12 C7 B1 121.4(5) . . ?
C8 C7 B1 122.2(5) . . ?
C9 C8 C7 121.9(6) . . ?
C10 C9 C8 120.7(6) . . ?
C9 C10 C11 119.2(6) . . ?
C10 C11 C12 120.3(6) . . ?
C7 C12 C11 121.4(6) . . ?
C18 C13 C14 116.3(6) . . ?
C18 C13 B2 122.9(6) . . ?
C14 C13 B2 120.7(6) . . ?
C15 C14 C13 122.7(8) . . ?
C16 C15 C14 119.4(9) . . ?
C15 C16 C17 120.9(8) . . ?
C16 C17 C18 119.5(9) . . ?
C13 C18 C17 121.2(8) . . ?
N7 C19 C20 115.5(6) . . ?
C21 C20 C19 124.6(10) . . ?
C20 C21 C22 127.0(12) . . ?
N8 C23 C24 111.4(5) . . ?
C25 C24 C23 112.6(5) . . ?
C24 C25 C26 113.2(7) . . ?
N9 C27 C28 113.6(6) . . ?
C27 C28 C29 113.3(7) . . ?
C28 C29 C30 113.4(8) . . ?
C32 C31 N10 115.2(8) . . ?
C33 C32 C31 130.4(17) . . ?
C32 C33 C34 126.4(19) . . ?
N1A Fe2 N1A 80.7(3) . 2_656 ?
N1A Fe2 N2A 87.8(2) . . ?
N1A Fe2 N2A 113.8(2) 2_656 . ?
N1A Fe2 N2A 113.8(2) . 2_656 ?
N1A Fe2 N2A 87.8(2) 2_656 2_656 ?
N2A Fe2 N2A 152.2(3) . 2_656 ?
N1A Fe2 N3A 157.03(19) . 2_656 ?
N1A Fe2 N3A 88.5(2) 2_656 2_656 ?
N2A Fe2 N3A 77.99(19) . 2_656 ?
N2A Fe2 N3A 85.76(19) 2_656 2_656 ?
N1A Fe2 N3A 88.5(2) . . ?
N1A Fe2 N3A 157.03(19) 2_656 . ?
N2A Fe2 N3A 85.76(19) . . ?
N2A Fe2 N3A 77.99(19) 2_656 . ?
N3A Fe2 N3A 108.0(3) 2_656 . ?
N1A O1A B1A 112.1(4) . . ?
N2A O2A B1A 111.0(4) . . ?
N3A O3A B1A 113.2(4) . . ?
C1A N1A O1A 117.6(5) . . ?
C1A N1A Fe2 116.7(4) . . ?
O1A N1A Fe2 123.3(4) . . ?
C3A N2A O2A 115.8(4) . . ?
C3A N2A Fe2 118.7(4) . . ?
O2A N2A Fe2 121.8(3) . . ?
C5A N3A O3A 117.2(4) . . ?
C5A N3A Fe2 118.9(4) . . ?
O3A N3A Fe2 120.6(3) . . ?
C3A N7A C19A 122.7(5) . . ?
C5A N9A C27A 128.2(5) . . ?
O3A B1A O2A 110.4(5) . . ?
O3A B1A O1A 111.6(5) . . ?
O2A B1A O1A 110.0(5) . . ?
O3A B1A C7A 106.4(5) . . ?
O2A B1A C7A 109.4(5) . . ?
O1A B1A C7A 109.0(5) . . ?
N1A C1A C1A 112.5(4) . 2_656 ?
N1A C1A Cl1A 124.0(5) . . ?
C1A C1A Cl1A 123.4(3) 2_656 . ?
N2A C3A N7A 125.3(5) . . ?
N2A C3A C5A 111.5(5) . 2_656 ?
N7A C3A C5A 123.1(5) . 2_656 ?
N3A C5A N9A 130.1(5) . . ?
N3A C5A C3A 109.8(4) . 2_656 ?
N9A C5A C3A 120.1(5) . 2_656 ?
C8A C7A C12A 116.8(6) . . ?
C8A C7A B1A 120.5(6) . . ?
C12A C7A B1A 122.6(6) . . ?
C7A C8A C9A 122.9(6) . . ?
C10A C9A C8A 119.1(7) . . ?
C11A C10A C9A 119.4(6) . . ?
C10A C11A C12A 120.9(7) . . ?
C11A C12A C7A 121.0(7) . . ?
N7A C19A C20A 114.2(6) . . ?
C21A C20A C19A 123.1(10) . . ?
C20A C21A C22A 122.2(12) . . ?
N9A C27A C28A 113.3(5) . . ?
C29A C28A C27A 111.8(6) . . ?
C30A C29A C28A 115.3(8) . . ?

loop_
_geom_bond_atom_site_label_1
_geom_bond_atom_site_label_2
_geom_bond_distance
_geom_bond_site_symmetry_2
_geom_bond_publ_flag
Fe1 N1 1.890(4) . ?
Fe1 N4 1.890(5) . ?
Fe1 N3 1.920(4) . ?
Fe1 N5 1.921(4) . ?
Fe1 N2 1.922(4) . ?
Fe1 N6 1.955(5) . ?
Cl1 C1 1.706(6) . ?
Cl2 C2 1.696(6) . ?
O1 N1 1.360(5) . ?
O1 B1 1.508(7) . ?
O2 N2 1.398(5) . ?
O2 B1 1.510(7) . ?
O3 N3 1.394(5) . ?
O3 B1 1.488(7) . ?
O4 N4 1.363(6) . ?
O4 B2 1.512(8) . ?
O5 N5 1.392(6) . ?
O5 B2 1.485(8) . ?
O6 N6 1.398(6) . ?
O6 B2 1.495(8) . ?
N1 C1 1.301(7) . ?
N2 C3 1.307(7) . ?
N3 C5 1.303(7) . ?
N4 C2 1.309(7) . ?
N5 C4 1.303(7) . ?
N6 C6 1.306(7) . ?
N7 C3 1.366(7) . ?
N7 C19 1.469(8) . ?
N8 C4 1.360(7) . ?
N8 C23 1.452(7) . ?
N9 C5 1.377(7) . ?
N9 C27 1.469(8) . ?
N10 C6 1.341(7) . ?
N10 C31 1.480(9) . ?
B1 C7 1.584(8) . ?
B2 C13 1.576(9) . ?
C1 C2 1.427(8) . ?
C3 C4 1.462(8) . ?
C5 C6 1.454(8) . ?
C7 C12 1.383(8) . ?
C7 C8 1.392(8) . ?
C8 C9 1.373(9) . ?
C9 C10 1.363(10) . ?
C10 C11 1.363(10) . ?
C11 C12 1.395(9) . ?
C13 C18 1.374(10) . ?
C13 C14 1.400(10) . ?
C14 C15 1.384(11) . ?
C15 C16 1.336(14) . ?
C16 C17 1.375(14) . ?
C17 C18 1.406(11) . ?
C19 C20 1.496(13) . ?
C20 C21 1.326(14) . ?
C21 C22 1.425(14) . ?
C23 C24 1.507(8) . ?
C24 C25 1.494(9) . ?
C25 C26 1.505(10) . ?
C27 C28 1.491(10) . ?
C28 C29 1.496(11) . ?
C29 C30 1.505(13) . ?
C31 C32 1.448(19) . ?
C32 C33 1.29(2) . ?
C33 C34 1.52(2) . ?
Fe2 N1A 1.886(5) . ?
Fe2 N1A 1.886(5) 2_656 ?
Fe2 N2A 1.918(4) . ?
Fe2 N2A 1.918(4) 2_656 ?
Fe2 N3A 1.928(4) 2_656 ?
Fe2 N3A 1.928(4) . ?
Cl1A C1A 1.695(7) . ?
O1A N1A 1.367(6) . ?
O1A B1A 1.497(8) . ?
O2A N2A 1.403(5) . ?
O2A B1A 1.495(7) . ?
O3A N3A 1.397(6) . ?
O3A B1A 1.479(8) . ?
N1A C1A 1.304(7) . ?
N2A C3A 1.281(7) . ?
N3A C5A 1.300(7) . ?
N7A C3A 1.368(7) . ?
N7A C19A 1.449(9) . ?
N9A C5A 1.352(7) . ?
N9A C27A 1.457(7) . ?
B1A C7A 1.594(9) . ?
C1A C1A 1.435(13) 2_656 ?
C3A C5A 1.476(8) 2_656 ?
C5A C3A 1.476(8) 2_656 ?
C7A C8A 1.367(9) . ?
C7A C12A 1.395(8) . ?
C8A C9A 1.393(10) . ?
C9A C10A 1.371(11) . ?
C10A C11A 1.372(11) . ?
C11A C12A 1.381(9) . ?
C19A C20A 1.450(14) . ?
C20A C21A 1.370(15) . ?
C21A C22A 1.486(15) . ?
C27A C28A 1.523(9) . ?
C28A C29A 1.517(10) . ?
C29A C30A 1.467(12) . ?
